data_2224768
loop_
_publ_author_name
'Chantrapromma, Suchada'
'Boonnak, Nawong'
'Razak, Ibrahim Abdul'
'Fun, Hoong-Kun'

_publ_section_title
;
 Atalaphylline
;
_journal_coeditor_code SJ2692
_journal_issue 1
_journal_name_full 'Acta Crystallographica Section E'
_journal_page_first o81
_journal_page_last o82
_journal_paper_doi 10.1107/S1600536809051885
_journal_volume 66
_journal_year 2010
_chemical_formula_iupac 'C23 H25 N O4'
_chemical_formula_moiety 'C23 H25 N O4'
_chemical_formula_sum 'C23 H25 N O4'
_chemical_formula_weight 379.44
_chemical_melting_point_gt 518
_chemical_melting_point_lt 520
_chemical_name_common
;
Atalaphylline
;
_chemical_name_systematic
;
1,3,5-trihydroxy-2,4-bis(3-methylbut-2-enyl)acridin-9(10<i>H</i>)-one
;
_space_group_IT_number 19
_symmetry_cell_setting orthorhombic
_symmetry_space_group_name_Hall 'P 2ac 2ab'
_symmetry_space_group_name_H-M 'P 21 21 21'
_atom_sites_solution_hydrogens geom
_atom_sites_solution_primary direct
_atom_sites_solution_secondary difmap
_audit_creation_method SHELXL-97
_cell_angle_alpha 90.00
_cell_angle_beta 90.00
_cell_angle_gamma 90.00
_cell_formula_units_Z 4
_cell_length_a 5.06500(10)
_cell_length_b 15.0131(4)
_cell_length_c 24.5813(5)
_cell_measurement_reflns_used 3142
_cell_measurement_temperature 100
_cell_measurement_theta_max 30.00
_cell_measurement_theta_min 1.59
_cell_volume 1869.20(7)
_computing_cell_refinement 'SAINT (Bruker, 2005)'
_computing_data_collection 'APEX2 (Bruker, 2005)'
_computing_data_reduction 'SAINT (Bruker, 2005)'
_computing_molecular_graphics 'SHELXTL (Sheldrick, 2008)'
_computing_publication_material
;
SHELXTL (Sheldrick, 2008) and PLATON (Spek, 2009)
;
_computing_structure_refinement 'SHELXTL (Sheldrick, 2008)'
_computing_structure_solution 'SHELXTL (Sheldrick, 2008)'
_diffrn_ambient_temperature 100
_diffrn_measured_fraction_theta_full 0.997
_diffrn_measured_fraction_theta_max 0.997
_diffrn_measurement_device_type 'Bruker APEXII CCD area-detector'
_diffrn_measurement_method '\f and \w scans'
_diffrn_radiation_monochromator graphite
_diffrn_radiation_source 'sealed tube'
_diffrn_radiation_type MoK\a
_diffrn_radiation_wavelength 0.71073
_diffrn_reflns_av_R_equivalents 0.0413
_diffrn_reflns_av_sigmaI/netI 0.0441
_diffrn_reflns_limit_h_max 7
_diffrn_reflns_limit_h_min -6
_diffrn_reflns_limit_k_max 15
_diffrn_reflns_limit_k_min -21
_diffrn_reflns_limit_l_max 34
_diffrn_reflns_limit_l_min -34
_diffrn_reflns_number 17852
_diffrn_reflns_theta_full 30.00
_diffrn_reflns_theta_max 30.00
_diffrn_reflns_theta_min 1.59
_diffrn_standards_number 0
_exptl_absorpt_coefficient_mu 0.092
_exptl_absorpt_correction_T_max 0.9961
_exptl_absorpt_correction_T_min 0.9639
_exptl_absorpt_correction_type multi-scan
_exptl_absorpt_process_details '(SADABS; Bruker, 2005)'
_exptl_crystal_colour brown
_exptl_crystal_density_diffrn 1.348
_exptl_crystal_density_method 'not measured'
_exptl_crystal_description plate
_exptl_crystal_F_000 808
_exptl_crystal_size_max 0.40
_exptl_crystal_size_mid 0.21
_exptl_crystal_size_min 0.04
_refine_diff_density_max 0.300
_refine_diff_density_min -0.263
_refine_ls_extinction_method none
_refine_ls_goodness_of_fit_ref 1.030
_refine_ls_hydrogen_treatment constr
_refine_ls_matrix_type full
_refine_ls_number_parameters 257
_refine_ls_number_reflns 3142
_refine_ls_number_restraints 0
_refine_ls_restrained_S_all 1.030
_refine_ls_R_factor_all 0.0672
_refine_ls_R_factor_gt 0.0492
_refine_ls_shift/su_max_lt 0.001
_refine_ls_shift/su_mean <0.001
_refine_ls_structure_factor_coef Fsqd
_refine_ls_weighting_details 'calc w=1/[\s^2^(Fo^2^)+(0.0588P)^2^+0.5624P] where P=(Fo^2^+2Fc^2^)/3'
_refine_ls_weighting_scheme calc
_refine_ls_wR_factor_gt 0.1091
_refine_ls_wR_factor_ref 0.1182
_reflns_number_gt 2525
_reflns_number_total 3142
_reflns_threshold_expression I>2\s(I)
_cod_data_source_file sj2692.cif
_cod_data_source_block I
_cod_database_code 2224768
_cod_database_fobs_code 2224768

loop_
_symmetry_equiv_pos_as_xyz
'x, y, z'
'-x+1/2, -y, z+1/2'
'-x, y+1/2, -z+1/2'
'x+1/2, -y+1/2, -z'

loop_
_atom_site_type_symbol
_atom_site_label
_atom_site_fract_x
_atom_site_fract_y
_atom_site_fract_z
_atom_site_U_iso_or_equiv
_atom_site_adp_type
_atom_site_calc_flag
_atom_site_refinement_flags
_atom_site_occupancy
_atom_site_disorder_assembly
_atom_site_disorder_group
O O1 0.3340(3) 0.33730(11) 0.16280(7) 0.0193(4) Uani d . 1 . .
H H1O1 0.4552 0.3307 0.1845 0.029 Uiso calc R 1 . .
O O2 0.7218(3) 0.37946(11) 0.22404(6) 0.0183(4) Uani d . 1 . .
O O3 0.9035(4) 0.77231(10) 0.22808(6) 0.0187(4) Uani d . 1 . .
H H1O3 1.0112 0.8067 0.2415 0.028 Uiso calc R 1 . .
O O4 -0.0692(3) 0.56738(12) 0.05943(7) 0.0220(4) Uani d . 1 . .
H H1O4 -0.1545 0.5244 0.0487 0.026 Uiso calc R 1 . .
N N1 0.6177(4) 0.64068(12) 0.18267(8) 0.0150(4) Uani d . 1 . .
H H1N1 0.6002 0.6956 0.1734 0.018 Uiso calc R 1 . .
C C1 0.1293(5) 0.44831(15) 0.11046(9) 0.0149(5) Uani d . 1 . .
C C2 0.3171(5) 0.42414(15) 0.14846(9) 0.0148(5) Uani d . 1 . .
C C3 0.4888(4) 0.48744(14) 0.17270(9) 0.0137(4) Uani d . 1 . .
C C4 0.6867(5) 0.46079(15) 0.21169(9) 0.0141(4) Uani d . 1 . .
C C5 0.8434(5) 0.53044(15) 0.23695(9) 0.0152(5) Uani d . 1 . .
C C6 1.0356(5) 0.51065(15) 0.27656(9) 0.0193(5) Uani d . 1 . .
H H6A 1.0648 0.4519 0.2868 0.023 Uiso calc R 1 . .
C C7 1.1794(5) 0.57750(17) 0.29992(10) 0.0226(5) Uani d . 1 . .
H H7A 1.3061 0.5639 0.3260 0.027 Uiso calc R 1 . .
C C8 1.1368(5) 0.66664(16) 0.28480(9) 0.0198(5) Uani d . 1 . .
H H8A 1.2342 0.7116 0.3014 0.024 Uiso calc R 1 . .
C C9 0.9534(5) 0.68805(15) 0.24586(9) 0.0159(5) Uani d . 1 . .
C C10 0.8024(5) 0.61953(15) 0.22133(9) 0.0147(4) Uani d . 1 . .
C C11 0.4593(4) 0.57851(14) 0.15804(9) 0.0143(4) Uani d . 1 . .
C C12 0.2707(5) 0.60543(15) 0.11958(9) 0.0149(5) Uani d . 1 . .
C C13 0.1139(5) 0.53968(15) 0.09674(9) 0.0167(5) Uani d . 1 . .
C C14 0.2242(5) 0.70302(15) 0.10646(10) 0.0176(5) Uani d . 1 . .
H H14A 0.0747 0.7072 0.0819 0.021 Uiso calc R 1 . .
H H14B 0.1765 0.7336 0.1398 0.021 Uiso calc R 1 . .
C C15 0.4547(5) 0.75103(16) 0.08107(9) 0.0185(5) Uani d . 1 . .
H H15A 0.5447 0.7210 0.0537 0.022 Uiso calc R 1 . .
C C16 0.5433(5) 0.83205(16) 0.09377(10) 0.0214(5) Uani d . 1 . .
C C17 0.7643(6) 0.87496(19) 0.06275(13) 0.0337(7) Uani d . 1 . .
H H17A 0.8238 0.8353 0.0347 0.051 Uiso calc R 1 . .
H H17B 0.9077 0.8877 0.0871 0.051 Uiso calc R 1 . .
H H17C 0.7028 0.9294 0.0466 0.051 Uiso calc R 1 . .
C C18 0.4340(6) 0.88750(17) 0.13926(11) 0.0284(6) Uani d . 1 . .
H H18A 0.2903 0.8564 0.1562 0.043 Uiso calc R 1 . .
H H18B 0.3717 0.9432 0.1250 0.043 Uiso calc R 1 . .
H H18C 0.5700 0.8984 0.1656 0.043 Uiso calc R 1 . .
C C19 -0.0597(5) 0.38065(15) 0.08666(9) 0.0179(5) Uani d . 1 . .
H H19A -0.0638 0.3287 0.1101 0.022 Uiso calc R 1 . .
H H19B -0.2358 0.4060 0.0862 0.022 Uiso calc R 1 . .
C C20 0.0113(5) 0.35141(15) 0.02980(9) 0.0190(5) Uani d . 1 . .
H H20A 0.1620 0.3164 0.0266 0.023 Uiso calc R 1 . .
C C21 -0.1154(5) 0.36960(16) -0.01649(10) 0.0219(5) Uani d . 1 . .
C C22 -0.0143(7) 0.3355(2) -0.07035(10) 0.0323(7) Uani d . 1 . .
H H22A 0.1369 0.2982 -0.0643 0.049 Uiso calc R 1 . .
H H22B 0.0349 0.3850 -0.0929 0.049 Uiso calc R 1 . .
H H22C -0.1502 0.3017 -0.0880 0.049 Uiso calc R 1 . .
C C23 -0.3584(6) 0.4259(2) -0.02118(12) 0.0333(6) Uani d . 1 . .
H H23A -0.4316 0.4356 0.0143 0.050 Uiso calc R 1 . .
H H23B -0.4859 0.3961 -0.0436 0.050 Uiso calc R 1 . .
H H23C -0.3134 0.4821 -0.0373 0.050 Uiso calc R 1 . .

loop_
_atom_site_aniso_label
_atom_site_aniso_U_11
_atom_site_aniso_U_22
_atom_site_aniso_U_33
_atom_site_aniso_U_12
_atom_site_aniso_U_13
_atom_site_aniso_U_23
O1 0.0209(8) 0.0137(8) 0.0235(8) -0.0020(7) -0.0046(7) 0.0007(7)
O2 0.0205(8) 0.0100(7) 0.0243(8) -0.0001(7) -0.0030(7) 0.0012(7)
O3 0.0236(9) 0.0098(7) 0.0227(8) -0.0018(7) -0.0055(7) -0.0001(6)
O4 0.0206(8) 0.0205(8) 0.0251(9) -0.0028(8) -0.0084(7) 0.0007(7)
N1 0.0153(9) 0.0083(9) 0.0214(9) 0.0004(8) -0.0029(8) 0.0009(7)
C1 0.0155(10) 0.0137(10) 0.0155(10) -0.0026(9) 0.0010(9) -0.0029(9)
C2 0.0167(11) 0.0107(10) 0.0169(11) -0.0015(9) 0.0031(9) -0.0020(9)
C3 0.0143(10) 0.0110(9) 0.0158(10) -0.0010(9) 0.0004(9) -0.0014(8)
C4 0.0147(10) 0.0133(10) 0.0141(10) 0.0009(9) -0.0006(9) -0.0013(9)
C5 0.0169(11) 0.0121(10) 0.0164(10) -0.0003(9) 0.0003(9) -0.0013(9)
C6 0.0255(12) 0.0112(10) 0.0213(12) 0.0022(10) -0.0066(10) 0.0013(9)
C7 0.0264(13) 0.0179(11) 0.0236(12) 0.0013(11) -0.0108(11) 0.0011(10)
C8 0.0246(12) 0.0135(11) 0.0211(12) -0.0040(10) -0.0063(10) -0.0031(9)
C9 0.0194(11) 0.0113(10) 0.0170(11) -0.0017(9) 0.0008(10) -0.0021(9)
C10 0.0152(10) 0.0144(10) 0.0145(10) 0.0006(9) 0.0003(9) -0.0003(9)
C11 0.0125(10) 0.0115(9) 0.0190(11) -0.0019(9) 0.0013(9) -0.0006(9)
C12 0.0161(10) 0.0099(10) 0.0186(11) 0.0000(9) -0.0008(9) 0.0011(9)
C13 0.0159(11) 0.0176(11) 0.0167(10) 0.0012(10) 0.0006(9) 0.0014(9)
C14 0.0154(11) 0.0121(10) 0.0252(12) -0.0004(9) -0.0036(10) 0.0024(9)
C15 0.0200(11) 0.0174(11) 0.0181(11) 0.0026(10) -0.0021(9) 0.0023(9)
C16 0.0192(11) 0.0191(11) 0.0258(12) -0.0022(10) -0.0084(10) 0.0073(10)
C17 0.0237(13) 0.0263(14) 0.0510(18) -0.0056(13) -0.0017(14) 0.0111(13)
C18 0.0376(15) 0.0150(11) 0.0326(14) -0.0031(12) -0.0083(13) -0.0037(11)
C19 0.0172(11) 0.0155(10) 0.0211(11) -0.0045(10) -0.0004(9) 0.0005(9)
C20 0.0202(11) 0.0148(10) 0.0220(12) -0.0034(10) 0.0012(10) -0.0033(9)
C21 0.0283(13) 0.0170(11) 0.0205(12) -0.0085(11) 0.0017(11) -0.0007(10)
C22 0.0453(17) 0.0313(14) 0.0204(13) -0.0074(15) 0.0010(13) -0.0022(11)
C23 0.0268(14) 0.0446(17) 0.0287(14) -0.0006(14) -0.0086(12) 0.0017(13)

loop_
_atom_type_symbol
_atom_type_description
_atom_type_scat_dispersion_real
_atom_type_scat_dispersion_imag
_atom_type_scat_source
C C 0.0033 0.0000 'International Tables Vol C Tables 4.2.6.8 and 6.1.1.4'
H H 0.0000 0.0000 'International Tables Vol C Tables 4.2.6.8 and 6.1.1.4'
N N 0.0061 0.0000 'International Tables Vol C Tables 4.2.6.8 and 6.1.1.4'
O O 0.0106 0.0000 'International Tables Vol C Tables 4.2.6.8 and 6.1.1.4'

loop_
_geom_angle_atom_site_label_1
_geom_angle_atom_site_label_2
_geom_angle_atom_site_label_3
_geom_angle_site_symmetry_1
_geom_angle_site_symmetry_3
_geom_angle
_geom_angle_publ_flag
C2 O1 H1O1 . . 109.5 ?
C9 O3 H1O3 . . 109.5 ?
C13 O4 H1O4 . . 109.5 ?
C10 N1 C11 . . 123.20(19) ?
C10 N1 H1N1 . . 118.4 ?
C11 N1 H1N1 . . 118.4 ?
C2 C1 C13 . . 117.0(2) ?
C2 C1 C19 . . 121.4(2) ?
C13 C1 C19 . . 121.6(2) ?
O1 C2 C1 . . 118.2(2) ?
O1 C2 C3 . . 119.8(2) ?
C1 C2 C3 . . 122.0(2) ?
C2 C3 C11 . . 118.2(2) ?
C2 C3 C4 . . 121.2(2) ?
C11 C3 C4 . . 120.5(2) ?
O2 C4 C3 . . 121.5(2) ?
O2 C4 C5 . . 120.9(2) ?
C3 C4 C5 . . 117.64(19) ?
C10 C5 C6 . . 119.4(2) ?
C10 C5 C4 . . 119.1(2) ?
C6 C5 C4 . . 121.4(2) ?
C7 C6 C5 . . 120.3(2) ?
C7 C6 H6A . . 119.9 ?
C5 C6 H6A . . 119.9 ?
C6 C7 C8 . . 120.4(2) ?
C6 C7 H7A . . 119.8 ?
C8 C7 H7A . . 119.8 ?
C9 C8 C7 . . 120.8(2) ?
C9 C8 H8A . . 119.6 ?
C7 C8 H8A . . 119.6 ?
O3 C9 C8 . . 124.5(2) ?
O3 C9 C10 . . 116.0(2) ?
C8 C9 C10 . . 119.5(2) ?
N1 C10 C5 . . 120.7(2) ?
N1 C10 C9 . . 119.7(2) ?
C5 C10 C9 . . 119.6(2) ?
N1 C11 C12 . . 119.97(19) ?
N1 C11 C3 . . 118.7(2) ?
C12 C11 C3 . . 121.3(2) ?
C13 C12 C11 . . 117.3(2) ?
C13 C12 C14 . . 120.8(2) ?
C11 C12 C14 . . 121.8(2) ?
O4 C13 C12 . . 116.3(2) ?
O4 C13 C1 . . 119.5(2) ?
C12 C13 C1 . . 124.2(2) ?
C15 C14 C12 . . 115.4(2) ?
C15 C14 H14A . . 108.4 ?
C12 C14 H14A . . 108.4 ?
C15 C14 H14B . . 108.4 ?
C12 C14 H14B . . 108.4 ?
H14A C14 H14B . . 107.5 ?
C16 C15 C14 . . 126.8(2) ?
C16 C15 H15A . . 116.6 ?
C14 C15 H15A . . 116.6 ?
C15 C16 C17 . . 121.6(3) ?
C15 C16 C18 . . 123.8(2) ?
C17 C16 C18 . . 114.6(2) ?
C16 C17 H17A . . 109.5 ?
C16 C17 H17B . . 109.5 ?
H17A C17 H17B . . 109.5 ?
C16 C17 H17C . . 109.5 ?
H17A C17 H17C . . 109.5 ?
H17B C17 H17C . . 109.5 ?
C16 C18 H18A . . 109.5 ?
C16 C18 H18B . . 109.5 ?
H18A C18 H18B . . 109.5 ?
C16 C18 H18C . . 109.5 ?
H18A C18 H18C . . 109.5 ?
H18B C18 H18C . . 109.5 ?
C20 C19 C1 . . 113.73(19) ?
C20 C19 H19A . . 108.8 ?
C1 C19 H19A . . 108.8 ?
C20 C19 H19B . . 108.8 ?
C1 C19 H19B . . 108.8 ?
H19A C19 H19B . . 107.7 ?
C21 C20 C19 . . 128.0(2) ?
C21 C20 H20A . . 116.0 ?
C19 C20 H20A . . 116.0 ?
C20 C21 C23 . . 125.2(2) ?
C20 C21 C22 . . 121.0(2) ?
C23 C21 C22 . . 113.8(2) ?
C21 C22 H22A . . 109.5 ?
C21 C22 H22B . . 109.5 ?
H22A C22 H22B . . 109.5 ?
C21 C22 H22C . . 109.5 ?
H22A C22 H22C . . 109.5 ?
H22B C22 H22C . . 109.5 ?
C21 C23 H23A . . 109.5 ?
C21 C23 H23B . . 109.5 ?
H23A C23 H23B . . 109.5 ?
C21 C23 H23C . . 109.5 ?
H23A C23 H23C . . 109.5 ?
H23B C23 H23C . . 109.5 ?

loop_
_geom_bond_atom_site_label_1
_geom_bond_atom_site_label_2
_geom_bond_site_symmetry_2
_geom_bond_distance
_geom_bond_publ_flag
O1 C2 . 1.353(3) ?
O1 H1O1 . 0.8200 ?
O2 C4 . 1.271(3) ?
O3 C9 . 1.362(3) ?
O3 H1O3 . 0.8200 ?
O4 C13 . 1.369(3) ?
O4 H1O4 . 0.8200 ?
N1 C10 . 1.371(3) ?
N1 C11 . 1.372(3) ?
N1 H1N1 . 0.8600 ?
C1 C2 . 1.381(3) ?
C1 C13 . 1.415(3) ?
C1 C19 . 1.514(3) ?
C2 C3 . 1.419(3) ?
C3 C11 . 1.422(3) ?
C3 C4 . 1.443(3) ?
C4 C5 . 1.452(3) ?
C5 C10 . 1.407(3) ?
C5 C6 . 1.408(3) ?
C6 C7 . 1.366(3) ?
C6 H6A . 0.9300 ?
C7 C8 . 1.406(3) ?
C7 H7A . 0.9300 ?
C8 C9 . 1.372(3) ?
C8 H8A . 0.9300 ?
C9 C10 . 1.417(3) ?
C11 C12 . 1.404(3) ?
C12 C13 . 1.386(3) ?
C12 C14 . 1.519(3) ?
C14 C15 . 1.508(3) ?
C14 H14A . 0.9700 ?
C14 H14B . 0.9700 ?
C15 C16 . 1.334(3) ?
C15 H15A . 0.9300 ?
C16 C17 . 1.500(4) ?
C16 C18 . 1.500(4) ?
C17 H17A . 0.9600 ?
C17 H17B . 0.9600 ?
C17 H17C . 0.9600 ?
C18 H18A . 0.9600 ?
C18 H18B . 0.9600 ?
C18 H18C . 0.9600 ?
C19 C20 . 1.508(3) ?
C19 H19A . 0.9700 ?
C19 H19B . 0.9700 ?
C20 C21 . 1.335(3) ?
C20 H20A . 0.9300 ?
C21 C23 . 1.497(4) ?
C21 C22 . 1.509(3) ?
C22 H22A . 0.9600 ?
C22 H22B . 0.9600 ?
C22 H22C . 0.9600 ?
C23 H23A . 0.9600 ?
C23 H23B . 0.9600 ?
C23 H23C . 0.9600 ?

loop_
_geom_hbond_atom_site_label_D
_geom_hbond_atom_site_label_H
_geom_hbond_atom_site_label_A
_geom_hbond_site_symmetry_A
_geom_hbond_distance_DH
_geom_hbond_distance_HA
_geom_hbond_distance_DA
_geom_hbond_angle_DHA
_geom_hbond_publ_flag
O1 H1O1 O2 1_555 0.82 1.82 2.554(2) 149 y
O3 H1O3 O2 3_755 0.82 1.93 2.752(2) 175 y
N1 H1N1 O3 1_555 0.86 2.34 2.692(3) 105 y
C14 H14A O4 1_555 0.97 2.29 2.773(3) 110 y
C19 H19A O1 1_555 0.97 2.40 2.811(3) 105 y

loop_
_geom_torsion_atom_site_label_1
_geom_torsion_atom_site_label_2
_geom_torsion_atom_site_label_3
_geom_torsion_atom_site_label_4
_geom_torsion_site_symmetry_1
_geom_torsion_site_symmetry_2
_geom_torsion_site_symmetry_3
_geom_torsion_site_symmetry_4
_geom_torsion
_geom_torsion_publ_flag
C13 C1 C2 O1 . . . . 179.2(2) ?
C19 C1 C2 O1 . . . . 2.1(3) ?
C13 C1 C2 C3 . . . . -0.3(3) ?
C19 C1 C2 C3 . . . . -177.5(2) ?
O1 C2 C3 C11 . . . . -177.9(2) ?
C1 C2 C3 C11 . . . . 1.7(3) ?
O1 C2 C3 C4 . . . . 1.4(3) ?
C1 C2 C3 C4 . . . . -179.0(2) ?
C2 C3 C4 O2 . . . . 3.0(3) ?
C11 C3 C4 O2 . . . . -177.7(2) ?
C2 C3 C4 C5 . . . . -176.4(2) ?
C11 C3 C4 C5 . . . . 2.9(3) ?
O2 C4 C5 C10 . . . . 178.7(2) ?
C3 C4 C5 C10 . . . . -2.0(3) ?
O2 C4 C5 C6 . . . . -1.2(3) ?
C3 C4 C5 C6 . . . . 178.2(2) ?
C10 C5 C6 C7 . . . . 0.5(4) ?
C4 C5 C6 C7 . . . . -179.6(2) ?
C5 C6 C7 C8 . . . . 0.1(4) ?
C6 C7 C8 C9 . . . . -0.9(4) ?
C7 C8 C9 O3 . . . . -178.7(2) ?
C7 C8 C9 C10 . . . . 1.0(4) ?
C11 N1 C10 C5 . . . . 1.6(3) ?
C11 N1 C10 C9 . . . . -178.3(2) ?
C6 C5 C10 N1 . . . . 179.6(2) ?
C4 C5 C10 N1 . . . . -0.2(3) ?
C6 C5 C10 C9 . . . . -0.4(3) ?
C4 C5 C10 C9 . . . . 179.7(2) ?
O3 C9 C10 N1 . . . . -0.7(3) ?
C8 C9 C10 N1 . . . . 179.6(2) ?
O3 C9 C10 C5 . . . . 179.3(2) ?
C8 C9 C10 C5 . . . . -0.4(3) ?
C10 N1 C11 C12 . . . . 178.7(2) ?
C10 N1 C11 C3 . . . . -0.6(3) ?
C2 C3 C11 N1 . . . . 177.7(2) ?
C4 C3 C11 N1 . . . . -1.7(3) ?
C2 C3 C11 C12 . . . . -1.7(3) ?
C4 C3 C11 C12 . . . . 179.0(2) ?
N1 C11 C12 C13 . . . . -179.0(2) ?
C3 C11 C12 C13 . . . . 0.3(3) ?
N1 C11 C12 C14 . . . . -3.6(3) ?
C3 C11 C12 C14 . . . . 175.7(2) ?
C11 C12 C13 O4 . . . . 179.85(19) ?
C14 C12 C13 O4 . . . . 4.4(3) ?
C11 C12 C13 C1 . . . . 1.2(3) ?
C14 C12 C13 C1 . . . . -174.3(2) ?
C2 C1 C13 O4 . . . . -179.8(2) ?
C19 C1 C13 O4 . . . . -2.7(3) ?
C2 C1 C13 C12 . . . . -1.2(3) ?
C19 C1 C13 C12 . . . . 176.0(2) ?
C13 C12 C14 C15 . . . . -120.8(2) ?
C11 C12 C14 C15 . . . . 64.0(3) ?
C12 C14 C15 C16 . . . . -136.1(2) ?
C14 C15 C16 C17 . . . . -175.8(2) ?
C14 C15 C16 C18 . . . . 4.2(4) ?
C2 C1 C19 C20 . . . . -103.0(3) ?
C13 C1 C19 C20 . . . . 79.9(3) ?
C1 C19 C20 C21 . . . . -110.2(3) ?
C19 C20 C21 C23 . . . . 1.2(4) ?
C19 C20 C21 C22 . . . . 179.3(2) ?

loop_
_cod_related_entry_id
_cod_related_entry_database
_cod_related_entry_code
1 ChemSpider 391194
